data_7059188
loop_
_publ_author_name
'Melville, Owen A.'
'Grant, Trevor M.'
'Rice, Nicole A.'
'Wang, Bowen'
'Josse, Pierre'
'Lessard, Beno\^it H.'

_publ_section_title
;
 Functionalization of commercial pigment Hostasol Red GG for incorporation
 into organic thin-film transistors
;
_journal_issue 3
_journal_name_full 'New Journal of Chemistry'
_journal_page_first 845
_journal_page_last 851
_journal_paper_doi 10.1039/C9NJ04851K
_journal_volume 44
_journal_year 2020
_chemical_formula_sum 'C26 H18 O S'
_chemical_formula_weight 378.46
_space_group_crystal_system triclinic
_space_group_IT_number 2
_space_group_name_Hall '-P 1'
_space_group_name_H-M_alt 'P -1'
_atom_sites_solution_hydrogens geom
_audit_creation_method SHELXL-2014/7
_audit_update_record
;
2019-09-23 deposited with the CCDC.	2019-12-09 downloaded from the CCDC.
;
_cell_angle_alpha 66.024(7)
_cell_angle_beta 85.750(8)
_cell_angle_gamma 82.761(7)
_cell_formula_units_Z 2
_cell_length_a 8.901(2)
_cell_length_b 9.670(2)
_cell_length_c 11.362(3)
_cell_measurement_reflns_used 621
_cell_measurement_temperature 200(2)
_cell_measurement_theta_max 25.39
_cell_measurement_theta_min 2.31
_cell_volume 886.2(4)
_computing_cell_refinement 'APEX II (Bruker, 2009)'
_computing_data_collection 'APEX II (Bruker, 2009)'
_computing_data_reduction 'SAINT (Bruker)'
_computing_molecular_graphics 'Mercury (Macrae et al., 2008)'
_computing_publication_material 'CIFTAB (Sheldrick, 1997)'
_computing_structure_refinement 'SHELXL-2014/7 (Sheldrick, 2014)'
_computing_structure_solution 'XT (Sheldrick, 2014)'
_diffrn_ambient_temperature 200
_diffrn_measured_fraction_theta_full 1.000
_diffrn_measured_fraction_theta_max 1.000
_diffrn_measurement_device_type 'Bruker APEX-II CCD'
_diffrn_measurement_method '\f and \w scans'
_diffrn_radiation_type MoK\a
_diffrn_radiation_wavelength 0.71073
_diffrn_reflns_av_R_equivalents 0.2036
_diffrn_reflns_av_unetI/netI 0.2600
_diffrn_reflns_Laue_measured_fraction_full 1.000
_diffrn_reflns_Laue_measured_fraction_max 1.000
_diffrn_reflns_limit_h_max 10
_diffrn_reflns_limit_h_min -10
_diffrn_reflns_limit_k_max 11
_diffrn_reflns_limit_k_min -11
_diffrn_reflns_limit_l_max 13
_diffrn_reflns_limit_l_min -13
_diffrn_reflns_number 14119
_diffrn_reflns_point_group_measured_fraction_full 1.000
_diffrn_reflns_point_group_measured_fraction_max 1.000
_diffrn_reflns_theta_full 25.240
_diffrn_reflns_theta_max 25.240
_diffrn_reflns_theta_min 1.962
_exptl_absorpt_coefficient_mu 0.197
_exptl_absorpt_correction_T_max 0.7452
_exptl_absorpt_correction_T_min 0.6442
_exptl_absorpt_correction_type multi-scan
_exptl_absorpt_process_details 'SADABS, Bruker (2003)'
_exptl_crystal_colour red
_exptl_crystal_density_diffrn 1.418
_exptl_crystal_description prism
_exptl_crystal_F_000 396
_exptl_crystal_recrystallization_method 'Re-crystallisation from solvent: DCM'
_exptl_crystal_size_max 0.290
_exptl_crystal_size_mid 0.040
_exptl_crystal_size_min 0.020
_refine_diff_density_max 0.435
_refine_diff_density_min -0.305
_refine_diff_density_rms 0.068
_refine_ls_extinction_method none
_refine_ls_goodness_of_fit_ref 0.931
_refine_ls_hydrogen_treatment constr
_refine_ls_matrix_type full
_refine_ls_number_parameters 255
_refine_ls_number_reflns 3219
_refine_ls_number_restraints 0
_refine_ls_restrained_S_all 0.931
_refine_ls_R_factor_all 0.2805
_refine_ls_R_factor_gt 0.0824
_refine_ls_shift/su_max 0.000
_refine_ls_shift/su_mean 0.000
_refine_ls_structure_factor_coef Fsqd
_refine_ls_weighting_details 'w=1/[\s^2^(Fo^2^)+(0.0794P)^2^] where P=(Fo^2^+2Fc^2^)/3'
_refine_ls_weighting_scheme calc
_refine_ls_wR_factor_gt 0.1561
_refine_ls_wR_factor_ref 0.2332
_reflns_Friedel_coverage 0.000
_reflns_number_gt 994
_reflns_number_total 3219
_reflns_threshold_expression 'I > 2\s(I)'
_cod_data_source_file c9nj04851k2.cif
_cod_data_source_block shelx_CCDC2
_cod_depositor_comments
;Adding full bibliography for 7059186--7059188.cif.

 Adding full bibliography for 7059186--7059188.cif.
;
_cod_database_code 7059188
_shelx_shelxl_version_number 2014/7
_shelx_space_group_comment
;
The symmetry employed for this shelxl refinement is uniquely defined
by the following loop, which should always be used as a source of
symmetry information in preference to the above space-group names.
They are only intended as comments.
;
_shelx_estimated_absorpt_t_min 0.945
_shelx_estimated_absorpt_t_max 0.996

loop_
_space_group_symop_operation_xyz
'x, y, z'
'-x, -y, -z'

loop_
_atom_site_label
_atom_site_type_symbol
_atom_site_fract_x
_atom_site_fract_y
_atom_site_fract_z
_atom_site_U_iso_or_equiv
_atom_site_adp_type
_atom_site_occupancy
_atom_site_site_symmetry_order
_atom_site_calc_flag
_atom_site_refinement_flags_posn
_atom_site_refinement_flags_adp
S1 S 0.4365(3) 0.2721(3) 0.2795(2) 0.0497(7) Uani 1 1 d . .
O1 O 0.5314(7) 0.3049(6) 0.9311(5) 0.071(2) Uani 1 1 d . .
C23 C 0.4248(8) 0.3273(8) 0.6196(6) 0.0285(19) Uani 1 1 d . .
C20 C 0.2722(8) 0.4365(7) 0.3865(7) 0.0338(19) Uani 1 1 d . .
H20 H 0.2199 0.4755 0.3078 0.041 Uiso 1 1 calc R U
C9 C 0.6283(8) 0.1544(7) 0.7609(6) 0.0296(19) Uani 1 1 d . .
C6 C 0.6660(8) 0.1023(8) 0.4462(6) 0.0329(19) Uani 1 1 d . .
C18 C 0.2956(8) 0.4338(8) 0.5985(7) 0.037(2) Uani 1 1 d . .
C21 C 0.3945(8) 0.3304(8) 0.4033(6) 0.0335(19) Uani 1 1 d . .
C22 C 0.4799(8) 0.2699(8) 0.5220(6) 0.0322(19) Uani 1 1 d . .
C12 C 0.3186(8) 0.4401(8) 0.8134(7) 0.037(2) Uani 1 1 d . .
C7 C 0.6058(9) 0.1617(8) 0.5431(6) 0.037(2) Uani 1 1 d . .
C24 C 0.7185(8) 0.0796(8) 0.8846(6) 0.038(2) Uani 1 1 d . .
H24 H 0.6464 0.0785 0.9567 0.045 Uiso 1 1 calc R U
C10 C 0.5074(8) 0.2691(8) 0.7402(7) 0.0323(19) Uani 1 1 d . .
C1 C 0.5999(8) 0.1444(7) 0.3269(7) 0.033(2) Uani 1 1 d . .
C5 C 0.7967(8) -0.0019(8) 0.4680(6) 0.040(2) Uani 1 1 d . .
H5 H 0.8482 -0.0319 0.5463 0.048 Uiso 1 1 calc R U
C19 C 0.2207(9) 0.4904(8) 0.4832(7) 0.046(2) Uani 1 1 d . .
H19 H 0.1356 0.5647 0.4688 0.055 Uiso 1 1 calc R U
C4 C 0.8533(8) -0.0623(8) 0.3819(7) 0.041(2) Uani 1 1 d . .
H4 H 0.9405 -0.1344 0.4018 0.050 Uiso 1 1 calc R U
C8 C 0.6722(8) 0.1067(8) 0.6612(6) 0.039(2) Uani 1 1 d . .
H8 H 0.7550 0.0298 0.6765 0.047 Uiso 1 1 calc R U
C15 C 0.0592(9) 0.6376(8) 0.7801(8) 0.050(2) Uani 1 1 d . .
H15 H -0.0307 0.7056 0.7684 0.060 Uiso 1 1 calc R U
C11 C 0.4587(9) 0.3332(9) 0.8339(7) 0.046(2) Uani 1 1 d . .
C2 C 0.6579(9) 0.0861(8) 0.2373(7) 0.041(2) Uani 1 1 d . .
H2 H 0.6106 0.1186 0.1568 0.049 Uiso 1 1 calc R U
C3 C 0.7827(9) -0.0177(8) 0.2653(7) 0.046(2) Uani 1 1 d . .
H3 H 0.8214 -0.0594 0.2052 0.055 Uiso 1 1 calc R U
C17 C 0.2378(9) 0.4879(8) 0.7009(7) 0.036(2) Uani 1 1 d . .
C13 C 0.2680(9) 0.4957(8) 0.9080(7) 0.045(2) Uani 1 1 d . .
H13 H 0.3242 0.4656 0.9839 0.054 Uiso 1 1 calc R U
C25 C 0.8406(8) 0.1744(7) 0.8827(6) 0.044(2) Uani 1 1 d . .
H25A H 0.9157 0.1765 0.8145 0.067 Uiso 1 1 calc R U
H25B H 0.8900 0.1302 0.9662 0.067 Uiso 1 1 calc R U
H25C H 0.7959 0.2783 0.8661 0.067 Uiso 1 1 calc R U
C16 C 0.1062(9) 0.5870(8) 0.6858(7) 0.046(2) Uani 1 1 d . .
H16 H 0.0490 0.6195 0.6101 0.055 Uiso 1 1 calc R U
C14 C 0.1379(9) 0.5930(8) 0.8906(7) 0.049(2) Uani 1 1 d . .
H14 H 0.1026 0.6293 0.9549 0.059 Uiso 1 1 calc R U
C26 C 0.7803(9) -0.0836(8) 0.9156(7) 0.053(2) Uani 1 1 d . .
H26A H 0.8670 -0.0866 0.8580 0.079 Uiso 1 1 calc R U
H26B H 0.7012 -0.1385 0.9039 0.079 Uiso 1 1 calc R U
H26C H 0.8128 -0.1318 1.0052 0.079 Uiso 1 1 calc R U

loop_
_atom_site_aniso_label
_atom_site_aniso_U_11
_atom_site_aniso_U_22
_atom_site_aniso_U_33
_atom_site_aniso_U_23
_atom_site_aniso_U_13
_atom_site_aniso_U_12
S1 0.0488(14) 0.0621(16) 0.0389(12) -0.0205(11) -0.0134(10) 0.0004(12)
O1 0.076(5) 0.094(5) 0.060(4) -0.054(4) -0.031(3) 0.035(4)
C23 0.017(4) 0.030(5) 0.037(4) -0.012(4) -0.001(4) -0.002(4)
C20 0.033(5) 0.026(5) 0.037(5) -0.008(4) -0.010(4) 0.003(4)
C9 0.034(5) 0.025(5) 0.029(4) -0.009(4) -0.011(3) 0.001(4)
C6 0.031(5) 0.043(5) 0.028(4) -0.018(4) 0.008(4) -0.009(4)
C18 0.037(5) 0.034(5) 0.044(5) -0.017(4) -0.003(4) -0.007(4)
C21 0.044(5) 0.035(5) 0.022(4) -0.010(4) 0.002(4) -0.010(4)
C22 0.028(5) 0.028(5) 0.037(5) -0.008(4) -0.009(4) -0.002(4)
C12 0.030(5) 0.030(5) 0.048(5) -0.013(4) -0.010(4) 0.002(4)
C7 0.045(6) 0.034(5) 0.033(5) -0.013(4) 0.000(4) -0.014(4)
C24 0.047(5) 0.033(5) 0.037(5) -0.017(4) -0.022(4) 0.006(4)
C10 0.035(5) 0.033(5) 0.034(4) -0.018(4) 0.004(4) -0.006(4)
C1 0.031(5) 0.027(5) 0.036(5) -0.004(4) -0.004(4) -0.010(4)
C5 0.046(6) 0.048(6) 0.034(5) -0.024(4) -0.004(4) -0.005(4)
C19 0.053(6) 0.040(5) 0.042(5) -0.007(4) -0.019(4) -0.010(4)
C4 0.046(6) 0.038(5) 0.043(5) -0.019(4) -0.001(4) 0.001(4)
C8 0.031(5) 0.047(6) 0.039(5) -0.016(4) -0.014(4) 0.002(4)
C15 0.034(5) 0.054(6) 0.063(6) -0.026(5) -0.007(5) 0.002(4)
C11 0.048(6) 0.054(6) 0.038(5) -0.019(4) 0.001(4) -0.015(5)
C2 0.052(6) 0.047(6) 0.027(4) -0.018(4) -0.009(4) -0.004(5)
C3 0.056(6) 0.046(6) 0.044(5) -0.029(4) 0.006(4) -0.006(5)
C17 0.039(5) 0.032(5) 0.041(5) -0.018(4) 0.006(4) -0.006(4)
C13 0.050(6) 0.055(6) 0.042(5) -0.028(4) 0.001(4) -0.015(5)
C25 0.051(6) 0.043(5) 0.039(5) -0.016(4) -0.022(4) 0.006(4)
C16 0.043(6) 0.044(6) 0.047(5) -0.015(4) -0.009(4) -0.001(4)
C14 0.046(6) 0.055(6) 0.059(6) -0.040(5) 0.023(5) -0.006(5)
C26 0.071(6) 0.045(6) 0.040(5) -0.014(4) -0.029(4) 0.007(5)

loop_
_atom_type_symbol
_atom_type_description
_atom_type_scat_dispersion_real
_atom_type_scat_dispersion_imag
_atom_type_scat_source
C C 0.0033 0.0016 'International Tables Vol C Tables 4.2.6.8 and 6.1.1.4'
H H 0.0000 0.0000 'International Tables Vol C Tables 4.2.6.8 and 6.1.1.4'
O O 0.0106 0.0060 'International Tables Vol C Tables 4.2.6.8 and 6.1.1.4'
S S 0.1246 0.1234 'International Tables Vol C Tables 4.2.6.8 and 6.1.1.4'

loop_
_geom_angle_atom_site_label_1
_geom_angle_atom_site_label_2
_geom_angle_atom_site_label_3
_geom_angle
C21 S1 C1 104.8(4)
C18 C23 C22 120.7(7)
C18 C23 C10 121.5(7)
C22 C23 C10 117.8(6)
C21 C20 C19 122.0(7)
C21 C20 H20 119.0
C19 C20 H20 119.0
C8 C9 C10 118.3(6)
C8 C9 C24 117.4(6)
C10 C9 C24 124.3(7)
C1 C6 C5 114.9(6)
C1 C6 C7 123.6(7)
C5 C6 C7 121.5(6)
C19 C18 C23 120.9(7)
C19 C18 C17 119.0(7)
C23 C18 C17 120.1(7)
C20 C21 C22 120.7(7)
C20 C21 S1 115.9(5)
C22 C21 S1 123.4(6)
C7 C22 C23 121.2(6)
C7 C22 C21 122.6(7)
C23 C22 C21 116.2(7)
C17 C12 C13 119.6(7)
C17 C12 C11 120.8(8)
C13 C12 C11 119.6(7)
C8 C7 C22 117.5(7)
C8 C7 C6 119.7(7)
C22 C7 C6 122.8(7)
C25 C24 C26 111.7(6)
C25 C24 C9 110.8(6)
C26 C24 C9 114.1(6)
C25 C24 H24 106.6
C26 C24 H24 106.6
C9 C24 H24 106.6
C9 C10 C11 122.8(7)
C9 C10 C23 119.4(7)
C11 C10 C23 117.8(7)
C2 C1 C6 122.7(7)
C2 C1 S1 114.6(5)
C6 C1 S1 122.7(6)
C4 C5 C6 123.1(7)
C4 C5 H5 118.5
C6 C5 H5 118.5
C18 C19 C20 119.5(7)
C18 C19 H19 120.3
C20 C19 H19 120.3
C5 C4 C3 119.7(7)
C5 C4 H4 120.1
C3 C4 H4 120.1
C7 C8 C9 125.6(7)
C7 C8 H8 117.2
C9 C8 H8 117.2
C14 C15 C16 121.8(8)
C14 C15 H15 119.1
C16 C15 H15 119.1
O1 C11 C10 122.6(8)
O1 C11 C12 117.4(7)
C10 C11 C12 120.0(7)
C3 C2 C1 119.8(7)
C3 C2 H2 120.1
C1 C2 H2 120.1
C2 C3 C4 119.8(7)
C2 C3 H3 120.1
C4 C3 H3 120.1
C16 C17 C12 119.1(7)
C16 C17 C18 121.6(7)
C12 C17 C18 119.4(7)
C14 C13 C12 120.1(7)
C14 C13 H13 120.0
C12 C13 H13 120.0
C24 C25 H25A 109.5
C24 C25 H25B 109.5
H25A C25 H25B 109.5
C24 C25 H25C 109.5
H25A C25 H25C 109.5
H25B C25 H25C 109.5
C15 C16 C17 119.9(7)
C15 C16 H16 120.1
C17 C16 H16 120.1
C15 C14 C13 119.5(8)
C15 C14 H14 120.2
C13 C14 H14 120.2
C24 C26 H26A 109.5
C24 C26 H26B 109.5
H26A C26 H26B 109.5
C24 C26 H26C 109.5
H26A C26 H26C 109.5
H26B C26 H26C 109.5

loop_
_geom_bond_atom_site_label_1
_geom_bond_atom_site_label_2
_geom_bond_distance
S1 C21 1.718(7)
S1 C1 1.748(7)
O1 C11 1.236(8)
C23 C18 1.408(9)
C23 C22 1.460(9)
C23 C10 1.467(9)
C20 C21 1.366(9)
C20 C19 1.421(9)
C20 H20 0.9500
C9 C8 1.400(9)
C9 C10 1.403(9)
C9 C24 1.529(8)
C6 C1 1.400(8)
C6 C5 1.406(9)
C6 C7 1.476(9)
C18 C19 1.383(8)
C18 C17 1.493(9)
C21 C22 1.462(8)
C22 C7 1.395(9)
C12 C17 1.392(9)
C12 C13 1.408(9)
C12 C11 1.483(10)
C7 C8 1.375(9)
C24 C25 1.501(9)
C24 C26 1.508(8)
C24 H24 1.0000
C10 C11 1.451(10)
C1 C2 1.391(9)
C5 C4 1.366(8)
C5 H5 0.9500
C19 H19 0.9500
C4 C3 1.388(9)
C4 H4 0.9500
C8 H8 0.9500
C15 C14 1.367(9)
C15 C16 1.368(9)
C15 H15 0.9500
C2 C3 1.362(9)
C2 H2 0.9500
C3 H3 0.9500
C17 C16 1.390(9)
C13 C14 1.369(9)
C13 H13 0.9500
C25 H25A 0.9800
C25 H25B 0.9800
C25 H25C 0.9800
C16 H16 0.9500
C14 H14 0.9500
C26 H26A 0.9800
C26 H26B 0.9800
C26 H26C 0.9800

loop_
_geom_hbond_atom_site_label_D
_geom_hbond_atom_site_label_H
_geom_hbond_atom_site_label_A
_geom_hbond_distance_DH
_geom_hbond_distance_HA
_geom_hbond_distance_DA
_geom_hbond_angle_DHA
_geom_hbond_site_symmetry_A
C2 H2 O1 0.95 2.55 3.442(8) 156.0 1_554
C2 H2 O1 0.95 2.55 3.442(8) 156.0 1_554

loop_
_geom_torsion_atom_site_label_1
_geom_torsion_atom_site_label_2
_geom_torsion_atom_site_label_3
_geom_torsion_atom_site_label_4
_geom_torsion
C22 C23 C18 C19 -2.1(11)
C10 C23 C18 C19 178.5(7)
C22 C23 C18 C17 178.2(6)
C10 C23 C18 C17 -1.2(11)
C19 C20 C21 C22 -1.3(11)
C19 C20 C21 S1 177.4(6)
C1 S1 C21 C20 177.8(6)
C1 S1 C21 C22 -3.6(7)
C18 C23 C22 C7 -178.6(7)
C10 C23 C22 C7 0.8(10)
C18 C23 C22 C21 0.5(10)
C10 C23 C22 C21 179.9(6)
C20 C21 C22 C7 -179.8(7)
S1 C21 C22 C7 1.6(10)
C20 C21 C22 C23 1.2(10)
S1 C21 C22 C23 -177.4(5)
C23 C22 C7 C8 2.6(11)
C21 C22 C7 C8 -176.4(6)
C23 C22 C7 C6 -179.3(6)
C21 C22 C7 C6 1.7(11)
C1 C6 C7 C8 175.8(7)
C5 C6 C7 C8 -4.6(11)
C1 C6 C7 C22 -2.3(11)
C5 C6 C7 C22 177.3(7)
C8 C9 C24 C25 95.2(8)
C10 C9 C24 C25 -83.5(9)
C8 C9 C24 C26 -31.9(10)
C10 C9 C24 C26 149.5(7)
C8 C9 C10 C11 -176.2(7)
C24 C9 C10 C11 2.5(11)
C8 C9 C10 C23 4.2(10)
C24 C9 C10 C23 -177.2(6)
C18 C23 C10 C9 175.1(7)
C22 C23 C10 C9 -4.3(10)
C18 C23 C10 C11 -4.5(10)
C22 C23 C10 C11 176.1(7)
C5 C6 C1 C2 0.8(10)
C7 C6 C1 C2 -179.5(7)
C5 C6 C1 S1 179.8(5)
C7 C6 C1 S1 -0.6(10)
C21 S1 C1 C2 -177.9(5)
C21 S1 C1 C6 3.1(7)
C1 C6 C5 C4 -2.1(11)
C7 C6 C5 C4 178.3(7)
C23 C18 C19 C20 2.0(11)
C17 C18 C19 C20 -178.2(7)
C21 C20 C19 C18 -0.3(11)
C6 C5 C4 C3 1.6(12)
C22 C7 C8 C9 -2.8(12)
C6 C7 C8 C9 179.0(7)
C10 C9 C8 C7 -0.6(11)
C24 C9 C8 C7 -179.4(7)
C9 C10 C11 O1 9.0(12)
C23 C10 C11 O1 -171.3(7)
C9 C10 C11 C12 -172.4(7)
C23 C10 C11 C12 7.2(11)
C17 C12 C11 O1 174.4(7)
C13 C12 C11 O1 -4.6(12)
C17 C12 C11 C10 -4.3(11)
C13 C12 C11 C10 176.8(7)
C6 C1 C2 C3 0.8(11)
S1 C1 C2 C3 -178.2(6)
C1 C2 C3 C4 -1.3(12)
C5 C4 C3 C2 0.2(12)
C13 C12 C17 C16 -1.7(11)
C11 C12 C17 C16 179.4(7)
C13 C12 C17 C18 177.4(7)
C11 C12 C17 C18 -1.6(11)
C19 C18 C17 C16 3.6(11)
C23 C18 C17 C16 -176.6(7)
C19 C18 C17 C12 -175.4(7)
C23 C18 C17 C12 4.3(11)
C17 C12 C13 C14 1.8(11)
C11 C12 C13 C14 -179.3(7)
C14 C15 C16 C17 -0.3(12)
C12 C17 C16 C15 0.9(11)
C18 C17 C16 C15 -178.1(7)
C16 C15 C14 C13 0.4(12)
C12 C13 C14 C15 -1.1(12)
